data_2234309
loop_
_publ_author_name
'Chen, Longran'
'Liu, Xuefen'
'Yang, Peng'

_publ_section_title
;
 6\b-Methyl-3,20-dioxopregn-4-en-17-yl acetate
;
_journal_coeditor_code LD2047
_journal_issue 4
_journal_name_full 'Acta Crystallographica Section E'
_journal_page_first o997
_journal_paper_doi 10.1107/S1600536812008665
_journal_volume 68
_journal_year 2012
_chemical_formula_iupac 'C24 H34 O4'
_chemical_formula_moiety 'C24 H34 O4'
_chemical_formula_sum 'C24 H34 O4'
_chemical_formula_weight 386.51
_chemical_name_systematic
;
6\b-Methyl-3,20-dioxopregn-4-en-17-yl acetate
;
_space_group_IT_number 19
_symmetry_cell_setting orthorhombic
_symmetry_space_group_name_Hall 'P 2ac 2ab'
_symmetry_space_group_name_H-M 'P 21 21 21'
_atom_sites_solution_hydrogens geom
_atom_sites_solution_primary direct
_atom_sites_solution_secondary difmap
_audit_creation_method SHELXL-97
_cell_angle_alpha 90.00
_cell_angle_beta 90.00
_cell_angle_gamma 90.00
_cell_formula_units_Z 4
_cell_length_a 10.0411(3)
_cell_length_b 11.3123(3)
_cell_length_c 18.5549(7)
_cell_measurement_reflns_used 14918
_cell_measurement_temperature 296.0(10)
_cell_measurement_theta_max 27.4
_cell_measurement_theta_min 3.0
_cell_volume 2107.61(12)
_computing_cell_refinement 'PROCESS-AUTO (Rigaku, 2006)'
_computing_data_collection 'PROCESS-AUTO (Rigaku, 2006)'
_computing_data_reduction 'CrystalStructure (Rigaku, 2007)'
_computing_molecular_graphics 'ORTEP-3 for Windows (Farrugia, 1997)'
_computing_publication_material 'WinGX (Farrugia, 1999)'
_computing_structure_refinement 'SHELXL97 (Sheldrick, 2008)'
_computing_structure_solution 'SHELXS97 (Sheldrick, 2008)'
_diffrn_ambient_temperature 296.0(10)
_diffrn_detector_area_resol_mean 10.00
_diffrn_measured_fraction_theta_full 0.985
_diffrn_measured_fraction_theta_max 0.985
_diffrn_measurement_device_type 'Rigaku R-AXIS RAPID/ZJUG'
_diffrn_measurement_method \w
_diffrn_radiation_monochromator graphite
_diffrn_radiation_source 'rolling anode'
_diffrn_radiation_type MoK\a
_diffrn_radiation_wavelength 0.71073
_diffrn_reflns_av_R_equivalents 0.0346
_diffrn_reflns_av_sigmaI/netI 0.0214
_diffrn_reflns_limit_h_max 11
_diffrn_reflns_limit_h_min -12
_diffrn_reflns_limit_k_max 14
_diffrn_reflns_limit_k_min -14
_diffrn_reflns_limit_l_max 24
_diffrn_reflns_limit_l_min -24
_diffrn_reflns_number 20014
_diffrn_reflns_theta_full 27.44
_diffrn_reflns_theta_max 27.44
_diffrn_reflns_theta_min 2.99
_exptl_absorpt_coefficient_mu 0.081
_exptl_absorpt_correction_T_max 0.9753
_exptl_absorpt_correction_T_min 0.9460
_exptl_absorpt_correction_type multi-scan
_exptl_absorpt_process_details '(ABSCOR; Higashi, 1995)'
_exptl_crystal_colour colorless
_exptl_crystal_density_diffrn 1.218
_exptl_crystal_density_method 'not measured'
_exptl_crystal_description chunk
_exptl_crystal_F_000 840
_exptl_crystal_size_max 0.56
_exptl_crystal_size_mid 0.52
_exptl_crystal_size_min 0.31
_refine_diff_density_max 0.170
_refine_diff_density_min -0.163
_refine_ls_extinction_coef 0.0057(12)
_refine_ls_extinction_expression Fc^*^=kFc[1+0.001xFc^2^\l^3^/sin(2\q)]^-1/4^
_refine_ls_extinction_method 'SHELXL97 (Sheldrick, 2008)'
_refine_ls_goodness_of_fit_ref 1.000
_refine_ls_hydrogen_treatment constr
_refine_ls_matrix_type full
_refine_ls_number_parameters 259
_refine_ls_number_reflns 2679
_refine_ls_number_restraints 0
_refine_ls_restrained_S_all 1.000
_refine_ls_R_factor_all 0.0533
_refine_ls_R_factor_gt 0.0393
_refine_ls_shift/su_max 0.001
_refine_ls_shift/su_mean 0.000
_refine_ls_structure_factor_coef Fsqd
_refine_ls_weighting_details 'calc w=1/[\s^2^(Fo^2^)+(0.0441P)^2^+0.5695P] where P=(Fo^2^+2Fc^2^)/3'
_refine_ls_weighting_scheme calc
_refine_ls_wR_factor_gt 0.0901
_refine_ls_wR_factor_ref 0.1024
_reflns_number_gt 2108
_reflns_number_total 2679
_reflns_threshold_expression I>2sigma(I)
_cod_data_source_file ld2047.cif
_cod_data_source_block I
_cod_database_code 2234309
_cod_database_fobs_code 2234309

loop_
_symmetry_equiv_pos_as_xyz
'x, y, z'
'-x+1/2, -y, z+1/2'
'x+1/2, -y+1/2, -z'
'-x, y+1/2, -z+1/2'

loop_
_atom_site_type_symbol
_atom_site_label
_atom_site_fract_x
_atom_site_fract_y
_atom_site_fract_z
_atom_site_U_iso_or_equiv
_atom_site_adp_type
_atom_site_calc_flag
_atom_site_refinement_flags
_atom_site_occupancy
_atom_site_symmetry_multiplicity
O O1 0.9284(2) -0.06142(15) 0.53897(13) 0.0759(7) Uani d . 1 1
O O2 0.6725(3) 0.92350(17) 0.70081(12) 0.0713(6) Uani d . 1 1
O O3 0.49550(16) 0.66587(14) 0.65423(9) 0.0439(4) Uani d . 1 1
O O4 0.3669(2) 0.82806(18) 0.65415(12) 0.0655(6) Uani d . 1 1
C C1 0.8845(3) 0.1906(2) 0.65614(14) 0.0475(6) Uani d . 1 1
H H1A 0.9083 0.2115 0.7052 0.057 Uiso calc R 1 1
H H1B 0.7889 0.1785 0.6547 0.057 Uiso calc R 1 1
C C2 0.9537(3) 0.0745(2) 0.63640(16) 0.0572(7) Uani d . 1 1
H H2A 1.0487 0.0825 0.6445 0.069 Uiso calc R 1 1
H H2B 0.9210 0.0120 0.6676 0.069 Uiso calc R 1 1
C C3 0.9299(3) 0.0410(2) 0.55974(17) 0.0533(7) Uani d . 1 1
C C4 0.9105(3) 0.1385(2) 0.50972(15) 0.0499(6) Uani d . 1 1
H H4 0.8976 0.1195 0.4615 0.060 Uiso calc R 1 1
C C5 0.9097(2) 0.2534(2) 0.52737(13) 0.0407(5) Uani d . 1 1
C C6 0.8994(3) 0.3438(2) 0.46795(14) 0.0461(6) Uani d . 1 1
H H6 0.8611 0.3028 0.4263 0.055 Uiso calc R 1 1
C C7 0.8027(3) 0.4433(2) 0.48694(13) 0.0447(6) Uani d . 1 1
H H7A 0.8107 0.5055 0.4512 0.054 Uiso calc R 1 1
H H7B 0.7124 0.4130 0.4848 0.054 Uiso calc R 1 1
C C8 0.8270(2) 0.49588(19) 0.56153(12) 0.0368(5) Uani d . 1 1
H H8 0.9157 0.5320 0.5629 0.044 Uiso calc R 1 1
C C9 0.8186(2) 0.39747(19) 0.61904(12) 0.0373(5) Uani d . 1 1
H H9 0.7299 0.3622 0.6139 0.045 Uiso calc R 1 1
C C10 0.9205(2) 0.29462(19) 0.60597(13) 0.0388(5) Uani d . 1 1
C C11 0.8245(3) 0.4476(2) 0.69591(12) 0.0441(6) Uani d . 1 1
H H11A 0.8099 0.3838 0.7299 0.053 Uiso calc R 1 1
H H11B 0.9129 0.4791 0.7045 0.053 Uiso calc R 1 1
C C12 0.7216(3) 0.5454(2) 0.71000(13) 0.0443(6) Uani d . 1 1
H H12A 0.6327 0.5120 0.7083 0.053 Uiso calc R 1 1
H H12B 0.7354 0.5779 0.7578 0.053 Uiso calc R 1 1
C C13 0.7333(2) 0.64437(19) 0.65394(13) 0.0362(5) Uani d . 1 1
C C14 0.7224(2) 0.58932(19) 0.57819(12) 0.0360(5) Uani d . 1 1
H H14 0.6363 0.5487 0.5768 0.043 Uiso calc R 1 1
C C15 0.7092(3) 0.69619(19) 0.52808(13) 0.0436(6) Uani d . 1 1
H H15A 0.6611 0.6753 0.4846 0.052 Uiso calc R 1 1
H H15B 0.7961 0.7267 0.5149 0.052 Uiso calc R 1 1
C C16 0.6308(3) 0.7875(2) 0.57264(13) 0.0441(6) Uani d . 1 1
H H16A 0.5437 0.8007 0.5515 0.053 Uiso calc R 1 1
H H16B 0.6782 0.8622 0.5740 0.053 Uiso calc R 1 1
C C17 0.6167(2) 0.7366(2) 0.64927(13) 0.0393(5) Uani d . 1 1
C C22 1.0348(3) 0.3910(3) 0.44369(17) 0.0646(8) Uani d . 1 1
H H18A 1.0727 0.4386 0.4814 0.097 Uiso calc R 1 1
H H18B 1.0237 0.4383 0.4011 0.097 Uiso calc R 1 1
H H18C 1.0931 0.3260 0.4334 0.097 Uiso calc R 1 1
C C19 1.0656(2) 0.3338(2) 0.62124(16) 0.0507(6) Uani d . 1 1
H H19A 1.0760 0.3491 0.6718 0.076 Uiso calc R 1 1
H H19B 1.0848 0.4045 0.5945 0.076 Uiso calc R 1 1
H H19C 1.1257 0.2723 0.6068 0.076 Uiso calc R 1 1
C C18 0.8651(3) 0.7121(2) 0.66410(15) 0.0493(6) Uani d . 1 1
H H20A 0.8674 0.7463 0.7114 0.074 Uiso calc R 1 1
H H20B 0.8715 0.7735 0.6286 0.074 Uiso calc R 1 1
H H20C 0.9386 0.6585 0.6586 0.074 Uiso calc R 1 1
C C20 0.6198(3) 0.8284(2) 0.70979(15) 0.0507(6) Uani d . 1 1
C C21 0.5662(4) 0.7928(3) 0.78251(15) 0.0689(9) Uani d . 1 1
H H22A 0.6221 0.8248 0.8197 0.103 Uiso calc R 1 1
H H22B 0.5651 0.7081 0.7861 0.103 Uiso calc R 1 1
H H22C 0.4773 0.8227 0.7880 0.103 Uiso calc R 1 1
C C23 0.3771(3) 0.7220(3) 0.65162(15) 0.0502(6) Uani d . 1 1
C C24 0.2663(3) 0.6356(3) 0.6461(2) 0.0717(9) Uani d . 1 1
H H24A 0.1828 0.6766 0.6486 0.108 Uiso calc R 1 1
H H24B 0.2722 0.5800 0.6851 0.108 Uiso calc R 1 1
H H24C 0.2724 0.5943 0.6010 0.108 Uiso calc R 1 1

loop_
_atom_site_aniso_label
_atom_site_aniso_U_11
_atom_site_aniso_U_22
_atom_site_aniso_U_33
_atom_site_aniso_U_12
_atom_site_aniso_U_13
_atom_site_aniso_U_23
O1 0.0979(17) 0.0353(10) 0.0944(16) -0.0064(10) 0.0245(14) -0.0033(10)
O2 0.0876(16) 0.0496(11) 0.0766(14) -0.0048(11) 0.0016(13) -0.0149(10)
O3 0.0355(9) 0.0459(9) 0.0503(9) 0.0016(7) 0.0036(8) 0.0031(8)
O4 0.0601(12) 0.0629(12) 0.0734(13) 0.0205(10) 0.0049(12) 0.0007(11)
C1 0.0506(14) 0.0424(12) 0.0495(14) 0.0014(11) 0.0012(13) 0.0087(11)
C2 0.0604(17) 0.0420(13) 0.0692(19) 0.0045(12) 0.0028(14) 0.0098(13)
C3 0.0484(15) 0.0385(13) 0.0729(19) -0.0019(11) 0.0133(14) 0.0025(13)
C4 0.0523(16) 0.0423(13) 0.0552(15) -0.0034(11) 0.0058(13) -0.0045(11)
C5 0.0352(13) 0.0393(11) 0.0474(13) -0.0006(10) 0.0043(11) 0.0000(10)
C6 0.0541(15) 0.0419(12) 0.0424(13) 0.0001(11) 0.0059(12) -0.0013(10)
C7 0.0543(15) 0.0425(12) 0.0373(12) 0.0042(12) 0.0007(11) 0.0025(10)
C8 0.0384(12) 0.0354(11) 0.0365(12) -0.0014(9) 0.0027(10) 0.0020(9)
C9 0.0364(12) 0.0365(11) 0.0389(12) -0.0004(9) 0.0011(10) 0.0024(9)
C10 0.0379(13) 0.0354(11) 0.0432(13) -0.0005(10) 0.0006(10) 0.0024(10)
C11 0.0502(14) 0.0445(13) 0.0377(12) 0.0076(11) 0.0003(11) 0.0037(10)
C12 0.0511(15) 0.0468(13) 0.0350(12) 0.0062(11) 0.0044(11) 0.0055(10)
C13 0.0370(12) 0.0376(11) 0.0341(11) 0.0020(9) 0.0009(10) 0.0020(9)
C14 0.0389(12) 0.0350(11) 0.0341(12) -0.0006(9) -0.0001(10) 0.0038(9)
C15 0.0525(14) 0.0392(12) 0.0390(12) 0.0024(11) 0.0031(11) 0.0067(10)
C16 0.0476(14) 0.0396(12) 0.0452(13) 0.0045(11) 0.0028(11) 0.0075(10)
C17 0.0389(12) 0.0382(11) 0.0407(12) -0.0004(10) 0.0004(11) -0.0006(10)
C22 0.070(2) 0.0561(16) 0.0677(19) 0.0004(14) 0.0255(16) 0.0074(15)
C19 0.0370(13) 0.0499(14) 0.0651(17) 0.0009(11) -0.0039(12) -0.0018(13)
C18 0.0437(14) 0.0479(13) 0.0563(16) -0.0037(11) -0.0046(12) -0.0065(12)
C20 0.0540(15) 0.0480(14) 0.0502(15) 0.0101(13) -0.0013(13) -0.0058(12)
C21 0.087(2) 0.074(2) 0.0448(16) 0.0202(18) 0.0032(16) -0.0082(14)
C23 0.0421(14) 0.0628(17) 0.0457(14) 0.0108(12) 0.0045(12) 0.0053(13)
C24 0.0409(15) 0.088(2) 0.086(2) -0.0019(15) 0.0033(16) 0.0111(19)

loop_
_atom_type_symbol
_atom_type_description
_atom_type_scat_dispersion_real
_atom_type_scat_dispersion_imag
_atom_type_scat_source
C C 0.0033 0.0016 'International Tables Vol C Tables 4.2.6.8 and 6.1.1.4'
H H 0.0000 0.0000 'International Tables Vol C Tables 4.2.6.8 and 6.1.1.4'
O O 0.0106 0.0060 'International Tables Vol C Tables 4.2.6.8 and 6.1.1.4'

loop_
_geom_angle_atom_site_label_1
_geom_angle_atom_site_label_2
_geom_angle_atom_site_label_3
_geom_angle
C23 O3 C17 118.33(17)
C2 C1 C10 113.8(2)
C2 C1 H1A 108.8
C10 C1 H1A 108.8
C2 C1 H1B 108.8
C10 C1 H1B 108.8
H1A C1 H1B 107.7
C3 C2 C1 112.0(2)
C3 C2 H2A 109.2
C1 C2 H2A 109.2
C3 C2 H2B 109.2
C1 C2 H2B 109.2
H2A C2 H2B 107.9
O1 C3 C4 121.1(3)
O1 C3 C2 123.0(3)
C4 C3 C2 115.9(2)
C5 C4 C3 125.5(3)
C5 C4 H4 117.3
C3 C4 H4 117.3
C4 C5 C6 118.7(2)
C4 C5 C10 121.7(2)
C6 C5 C10 119.59(19)
C5 C6 C7 112.0(2)
C5 C6 C22 113.0(2)
C7 C6 C22 112.1(2)
C5 C6 H6 106.4
C7 C6 H6 106.4
C22 C6 H6 106.4
C8 C7 C6 113.3(2)
C8 C7 H7A 108.9
C6 C7 H7A 108.9
C8 C7 H7B 108.9
C6 C7 H7B 108.9
H7A C7 H7B 107.7
C14 C8 C7 110.18(19)
C14 C8 C9 108.82(18)
C7 C8 C9 109.70(18)
C14 C8 H8 109.4
C7 C8 H8 109.4
C9 C8 H8 109.4
C11 C9 C8 111.91(18)
C11 C9 C10 113.11(19)
C8 C9 C10 113.10(18)
C11 C9 H9 106.0
C8 C9 H9 106.0
C10 C9 H9 106.0
C5 C10 C1 108.96(19)
C5 C10 C19 109.1(2)
C1 C10 C19 109.2(2)
C5 C10 C9 109.04(19)
C1 C10 C9 108.65(19)
C19 C10 C9 111.90(19)
C12 C11 C9 113.5(2)
C12 C11 H11A 108.9
C9 C11 H11A 108.9
C12 C11 H11B 108.9
C9 C11 H11B 108.9
H11A C11 H11B 107.7
C13 C12 C11 111.03(19)
C13 C12 H12A 109.4
C11 C12 H12A 109.4
C13 C12 H12B 109.4
C11 C12 H12B 109.4
H12A C12 H12B 108.0
C12 C13 C18 110.2(2)
C12 C13 C14 108.56(18)
C18 C13 C14 111.9(2)
C12 C13 C17 117.73(19)
C18 C13 C17 108.48(18)
C14 C13 C17 99.50(18)
C8 C14 C15 119.02(19)
C8 C14 C13 114.65(19)
C15 C14 C13 103.95(17)
C8 C14 H14 106.1
C15 C14 H14 106.1
C13 C14 H14 106.1
C14 C15 C16 104.36(18)
C14 C15 H15A 110.9
C16 C15 H15A 110.9
C14 C15 H15B 110.9
C16 C15 H15B 110.9
H15A C15 H15B 108.9
C15 C16 C17 106.98(18)
C15 C16 H16A 110.3
C17 C16 H16A 110.3
C15 C16 H16B 110.3
C17 C16 H16B 110.3
H16A C16 H16B 108.6
O3 C17 C20 110.0(2)
O3 C17 C16 109.87(19)
C20 C17 C16 114.95(19)
O3 C17 C13 104.72(16)
C20 C17 C13 113.3(2)
C16 C17 C13 103.33(19)
C6 C22 H18A 109.5
C6 C22 H18B 109.5
H18A C22 H18B 109.5
C6 C22 H18C 109.5
H18A C22 H18C 109.5
H18B C22 H18C 109.5
C10 C19 H19A 109.5
C10 C19 H19B 109.5
H19A C19 H19B 109.5
C10 C19 H19C 109.5
H19A C19 H19C 109.5
H19B C19 H19C 109.5
C13 C18 H20A 109.5
C13 C18 H20B 109.5
H20A C18 H20B 109.5
C13 C18 H20C 109.5
H20A C18 H20C 109.5
H20B C18 H20C 109.5
O2 C20 C21 121.1(3)
O2 C20 C17 120.7(2)
C21 C20 C17 117.9(2)
C20 C21 H22A 109.5
C20 C21 H22B 109.5
H22A C21 H22B 109.5
C20 C21 H22C 109.5
H22A C21 H22C 109.5
H22B C21 H22C 109.5
O4 C23 O3 122.9(3)
O4 C23 C24 126.4(3)
O3 C23 C24 110.7(2)
C23 C24 H24A 109.5
C23 C24 H24B 109.5
H24A C24 H24B 109.5
C23 C24 H24C 109.5
H24A C24 H24C 109.5
H24B C24 H24C 109.5

loop_
_geom_bond_atom_site_label_1
_geom_bond_atom_site_label_2
_geom_bond_distance
O1 C3 1.221(3)
O2 C20 1.210(3)
O3 C23 1.348(3)
O3 C17 1.459(3)
O4 C23 1.205(3)
C1 C2 1.530(3)
C1 C10 1.544(3)
C1 H1A 0.9700
C1 H1B 0.9700
C2 C3 1.491(4)
C2 H2A 0.9700
C2 H2B 0.9700
C3 C4 1.455(4)
C4 C5 1.341(3)
C4 H4 0.9300
C5 C6 1.508(3)
C5 C10 1.535(3)
C6 C7 1.527(3)
C6 C22 1.529(4)
C6 H6 0.9800
C7 C8 1.526(3)
C7 H7A 0.9700
C7 H7B 0.9700
C8 C14 1.522(3)
C8 C9 1.544(3)
C8 H8 0.9800
C9 C11 1.536(3)
C9 C10 1.568(3)
C9 H9 0.9800
C10 C19 1.549(3)
C11 C12 1.536(3)
C11 H11A 0.9700
C11 H11B 0.9700
C12 C13 1.533(3)
C12 H12A 0.9700
C12 H12B 0.9700
C13 C18 1.540(3)
C13 C14 1.541(3)
C13 C17 1.571(3)
C14 C15 1.531(3)
C14 H14 0.9800
C15 C16 1.539(3)
C15 H15A 0.9700
C15 H15B 0.9700
C16 C17 1.540(3)
C16 H16A 0.9700
C16 H16B 0.9700
C17 C20 1.530(3)
C22 H18A 0.9600
C22 H18B 0.9600
C22 H18C 0.9600
C19 H19A 0.9600
C19 H19B 0.9600
C19 H19C 0.9600
C18 H20A 0.9600
C18 H20B 0.9600
C18 H20C 0.9600
C20 C21 1.508(4)
C21 H22A 0.9600
C21 H22B 0.9600
C21 H22C 0.9600
C23 C24 1.485(4)
C24 H24A 0.9600
C24 H24B 0.9600
C24 H24C 0.9600

loop_
_geom_torsion_atom_site_label_1
_geom_torsion_atom_site_label_2
_geom_torsion_atom_site_label_3
_geom_torsion_atom_site_label_4
_geom_torsion
C10 C1 C2 C3 -54.3(3)
C1 C2 C3 O1 -151.0(3)
C1 C2 C3 C4 30.0(3)
O1 C3 C4 C5 179.6(3)
C2 C3 C4 C5 -1.4(4)
C3 C4 C5 C6 175.1(2)
C3 C4 C5 C10 -4.2(4)
C4 C5 C6 C7 137.0(3)
C10 C5 C6 C7 -43.6(3)
C4 C5 C6 C22 -95.2(3)
C10 C5 C6 C22 84.1(3)
C5 C6 C7 C8 49.1(3)
C22 C6 C7 C8 -79.2(3)
C6 C7 C8 C14 -176.85(19)
C6 C7 C8 C9 -57.1(3)
C14 C8 C9 C11 -52.1(3)
C7 C8 C9 C11 -172.7(2)
C14 C8 C9 C10 178.72(19)
C7 C8 C9 C10 58.1(3)
C4 C5 C10 C1 -18.7(3)
C6 C5 C10 C1 161.9(2)
C4 C5 C10 C19 100.4(3)
C6 C5 C10 C19 -79.0(3)
C4 C5 C10 C9 -137.2(2)
C6 C5 C10 C9 43.5(3)
C2 C1 C10 C5 47.2(3)
C2 C1 C10 C19 -71.8(3)
C2 C1 C10 C9 165.9(2)
C11 C9 C10 C5 -178.3(2)
C8 C9 C10 C5 -49.8(2)
C11 C9 C10 C1 63.1(3)
C8 C9 C10 C1 -168.4(2)
C11 C9 C10 C19 -57.5(3)
C8 C9 C10 C19 71.0(3)
C8 C9 C11 C12 52.9(3)
C10 C9 C11 C12 -177.95(19)
C9 C11 C12 C13 -54.2(3)
C11 C12 C13 C18 -68.4(2)
C11 C12 C13 C14 54.6(3)
C11 C12 C13 C17 166.5(2)
C7 C8 C14 C15 -58.9(3)
C9 C8 C14 C15 -179.2(2)
C7 C8 C14 C13 177.23(19)
C9 C8 C14 C13 56.9(2)
C12 C13 C14 C8 -58.6(2)
C18 C13 C14 C8 63.3(2)
C17 C13 C14 C8 177.79(18)
C12 C13 C14 C15 169.82(19)
C18 C13 C14 C15 -68.3(2)
C17 C13 C14 C15 46.2(2)
C8 C14 C15 C16 -162.4(2)
C13 C14 C15 C16 -33.4(2)
C14 C15 C16 C17 6.7(3)
C23 O3 C17 C20 58.0(3)
C23 O3 C17 C16 -69.5(2)
C23 O3 C17 C13 -179.9(2)
C15 C16 C17 O3 -89.6(2)
C15 C16 C17 C20 145.7(2)
C15 C16 C17 C13 21.8(2)
C12 C13 C17 O3 -43.0(3)
C18 C13 C17 O3 -169.06(19)
C14 C13 C17 O3 73.86(19)
C12 C13 C17 C20 76.9(3)
C18 C13 C17 C20 -49.1(3)
C14 C13 C17 C20 -166.2(2)
C12 C13 C17 C16 -158.1(2)
C18 C13 C17 C16 75.9(2)
C14 C13 C17 C16 -41.2(2)
O3 C17 C20 O2 -148.1(3)
C16 C17 C20 O2 -23.4(4)
C13 C17 C20 O2 95.1(3)
O3 C17 C20 C21 37.2(3)
C16 C17 C20 C21 161.9(3)
C13 C17 C20 C21 -79.6(3)
C17 O3 C23 O4 -9.2(4)
C17 O3 C23 C24 171.3(2)

loop_
_cod_related_entry_id
_cod_related_entry_database
_cod_related_entry_code
1 ChemSpider 240832
